data_2020501
loop_
_publ_author_name
'Cebollada, Andrea'
'Vell\'e, Alba'
'Sanz Miguel, Pablo J.'

_publ_section_title
;
 Hirshfeld and DFT analysis of the N-heterocyclic carbene proligand
 methylenebis(N-butylimidazolium) as the acetonitrile-solvated diiodide
 salt
;
_journal_coeditor_code EG3202
_journal_issue 6
_journal_name_full 'Acta Crystallographica Section C Structural Chemistry'
_journal_paper_doi 10.1107/S2053229616006781
_journal_volume 72
_journal_year 2016
_chemical_formula_iupac 'C15 H26 N4 2+, 2I -, C2 H3 N'
_chemical_formula_moiety 'C15 H26 N4 2+, 2(I -), C2 H3 N'
_chemical_formula_sum 'C17 H29 I2 N5'
_chemical_formula_weight 557.25
_chemical_name_systematic
;
1,1'-Methylenebis(3-butylimidazolium) diiodide acetonitrile monosolvate
;
_space_group_crystal_system triclinic
_space_group_IT_number 2
_space_group_name_Hall '-P 1'
_space_group_name_H-M_alt 'P -1'
_symmetry_space_group_name_Hall '-P 1'
_symmetry_space_group_name_H-M 'P -1'
_atom_sites_solution_hydrogens geom
_audit_creation_method SHELXL-2014/7
_cell_angle_alpha 101.7655(5)
_cell_angle_beta 93.2300(5)
_cell_angle_gamma 99.0746(5)
_cell_formula_units_Z 2
_cell_length_a 5.2513(2)
_cell_length_b 13.9534(6)
_cell_length_c 16.0336(7)
_cell_measurement_reflns_used 9931
_cell_measurement_temperature 100(2)
_cell_measurement_theta_max 28.51
_cell_measurement_theta_min 2.20
_cell_volume 1130.99(8)
_computing_cell_refinement
;
SAINT (Bruker, 2011)
;
_computing_data_collection
;
APEX2 (Bruker, 2011)
;
_computing_data_reduction
;
SAINT (Bruker, 2011)
;
_computing_molecular_graphics
;
SHELXTL (Bruker, 2011)
;
_computing_publication_material
;
SHELXTL (Bruker, 2011)
;
_computing_structure_refinement
;
SHELXL2014 (Sheldrick, 2015b)
;
_computing_structure_solution
;
SHELXT (Sheldrick, 2015a)
;
_diffrn_ambient_temperature 100(2)
_diffrn_measured_fraction_theta_full 0.997
_diffrn_measured_fraction_theta_max 0.907
_diffrn_measurement_device_type 'Bruker APEXII CCD'
_diffrn_measurement_method '\f and \w scans'
_diffrn_radiation_type MoK\a
_diffrn_radiation_wavelength 0.71073
_diffrn_reflns_av_R_equivalents 0.0174
_diffrn_reflns_limit_h_max 6
_diffrn_reflns_limit_h_min -6
_diffrn_reflns_limit_k_max 18
_diffrn_reflns_limit_k_min -18
_diffrn_reflns_limit_l_max 21
_diffrn_reflns_limit_l_min -20
_diffrn_reflns_number 14589
_diffrn_reflns_theta_full 25.000
_diffrn_reflns_theta_max 28.603
_diffrn_reflns_theta_min 1.514
_exptl_absorpt_coefficient_mu 2.789
_exptl_absorpt_correction_T_max 0.658
_exptl_absorpt_correction_T_min 0.441
_exptl_absorpt_correction_type multi-scan
_exptl_absorpt_process_details
;
(SADABS; Bruker, 2011)
;
_exptl_crystal_colour colourless
_exptl_crystal_density_diffrn 1.636
_exptl_crystal_description prisms
_exptl_crystal_F_000 544
_exptl_crystal_size_max 0.450
_exptl_crystal_size_mid 0.250
_exptl_crystal_size_min 0.150
_refine_diff_density_max 0.918
_refine_diff_density_min -0.420
_refine_ls_extinction_method none
_refine_ls_goodness_of_fit_ref 1.069
_refine_ls_hydrogen_treatment constr
_refine_ls_matrix_type full
_refine_ls_number_parameters 220
_refine_ls_number_reflns 5242
_refine_ls_number_restraints 0
_refine_ls_restrained_S_all 1.069
_refine_ls_R_factor_all 0.0215
_refine_ls_R_factor_gt 0.0188
_refine_ls_shift/su_max 0.001
_refine_ls_shift/su_mean 0.000
_refine_ls_structure_factor_coef Fsqd
_refine_ls_weighting_details 'w=1/[\s^2^(Fo^2^)+(0.0224P)^2^+0.5576P] where P=(Fo^2^+2Fc^2^)/3'
_refine_ls_weighting_scheme calc
_refine_ls_wR_factor_gt 0.0455
_refine_ls_wR_factor_ref 0.0468
_reflns_number_gt 4794
_reflns_number_total 5242
_reflns_threshold_expression 'I > 2\s(I)'
_cod_data_source_file eg3202sup1.cif
_cod_data_source_block I
_cod_database_code 2020501
_shelx_space_group_comment
;
The symmetry employed for this shelxl refinement is uniquely defined
by the following loop, which should always be used as a source of
symmetry information in preference to the above space-group names.
They are only intended as comments.
;
_shelx_estimated_absorpt_t_min 0.367
_shelx_estimated_absorpt_t_max 0.680

loop_
_space_group_symop_operation_xyz
'x, y, z'
'-x, -y, -z'

loop_
_atom_site_type_symbol
_atom_site_label
_atom_site_fract_x
_atom_site_fract_y
_atom_site_fract_z
_atom_site_U_iso_or_equiv
_atom_site_adp_type
_atom_site_calc_flag
_atom_site_occupancy
I I1 0.42021(2) 0.58093(2) 0.35311(2) 0.01844(4) Uani d 1
I I2 0.72032(2) 0.76194(2) 0.00980(2) 0.02117(4) Uani d 1
N N11 -0.1149(3) 0.36742(12) 0.23753(10) 0.0182(3) Uani d 1
C C12 -0.1418(4) 0.39156(14) 0.32081(12) 0.0182(4) Uani d 1
H H12 -0.2492 0.4357 0.3468 0.022 Uiso calc 1
N N13 0.0060(3) 0.34381(12) 0.36144(10) 0.0162(3) Uani d 1
C C14 0.1377(4) 0.28869(15) 0.30215(13) 0.0195(4) Uani d 1
H H14 0.2585 0.2481 0.3140 0.023 Uiso calc 1
C C15 0.0630(4) 0.30320(15) 0.22457(13) 0.0204(4) Uani d 1
H H15 0.1206 0.2750 0.1714 0.024 Uiso calc 1
C C16 0.0363(4) 0.35405(15) 0.45488(12) 0.0192(4) Uani d 1
H H161 -0.0679 0.4031 0.4820 0.023 Uiso calc 1
H H162 0.2201 0.3797 0.4760 0.023 Uiso calc 1
C C17 -0.0480(4) 0.25647(15) 0.48106(13) 0.0201(4) Uani d 1
H H171 -0.0251 0.2677 0.5442 0.024 Uiso calc 1
H H172 0.0656 0.2092 0.4576 0.024 Uiso calc 1
C C18 -0.3285(4) 0.20997(15) 0.45049(13) 0.0216(4) Uani d 1
H H181 -0.4391 0.2614 0.4634 0.026 Uiso calc 1
H H182 -0.3441 0.1853 0.3877 0.026 Uiso calc 1
C C19 -0.4247(5) 0.12446(17) 0.49273(16) 0.0313(5) Uani d 1
H H191 -0.5990 0.0923 0.4671 0.047 Uiso calc 1
H H192 -0.4298 0.1501 0.5541 0.047 Uiso calc 1
H H193 -0.3073 0.0760 0.4841 0.047 Uiso calc 1
N N21 -0.0729(3) 0.49440(12) 0.15562(10) 0.0196(3) Uani d 1
C C22 -0.0651(4) 0.58842(15) 0.19695(13) 0.0190(4) Uani d 1
H H22 -0.1740 0.6105 0.2396 0.023 Uiso calc 1
N N23 0.1212(3) 0.64552(13) 0.16814(11) 0.0188(3) Uani d 1
C C24 0.2411(4) 0.58611(16) 0.10818(13) 0.0237(4) Uani d 1
H H24 0.3823 0.6079 0.0782 0.028 Uiso calc 1
C C25 0.1201(4) 0.49146(16) 0.10025(13) 0.0232(4) Uani d 1
H H25 0.1596 0.4340 0.0638 0.028 Uiso calc 1
C C26 0.2100(4) 0.75326(15) 0.19954(14) 0.0225(4) Uani d 1
H H261 0.2452 0.7841 0.1500 0.027 Uiso calc 1
H H262 0.3748 0.7640 0.2361 0.027 Uiso calc 1
C C27 0.0177(4) 0.80450(15) 0.25005(13) 0.0219(4) Uani d 1
H H271 -0.0055 0.7790 0.3029 0.026 Uiso calc 1
H H272 -0.1520 0.7899 0.2157 0.026 Uiso calc 1
C C28 0.1121(4) 0.91589(16) 0.27323(16) 0.0290(5) Uani d 1
H H281 0.1403 0.9404 0.2201 0.035 Uiso calc 1
H H282 0.2807 0.9298 0.3081 0.035 Uiso calc 1
C C29 -0.0770(5) 0.9724(2) 0.3228(2) 0.0431(6) Uani d 1
H H291 -0.0081 1.0438 0.3352 0.065 Uiso calc 1
H H292 -0.1005 0.9504 0.3765 0.065 Uiso calc 1
H H293 -0.2441 0.9593 0.2884 0.065 Uiso calc 1
C C31 -0.2422(4) 0.40854(15) 0.17320(13) 0.0232(4) Uani d 1
H H311 -0.4040 0.4288 0.1937 0.028 Uiso calc 1
H H312 -0.2884 0.3570 0.1198 0.028 Uiso calc 1
N N41 0.4743(4) 0.13329(17) 0.21320(14) 0.0380(5) Uani d 1
C C42 0.5987(4) 0.10146(17) 0.16261(15) 0.0286(5) Uani d 1
C C43 0.7612(5) 0.06174(19) 0.09817(19) 0.0414(6) Uani d 1
H H431 0.7504 0.0945 0.0498 0.062 Uiso calc 1
H H432 0.7016 -0.0099 0.0782 0.062 Uiso calc 1
H H433 0.9412 0.0740 0.1231 0.062 Uiso calc 1

loop_
_atom_site_aniso_label
_atom_site_aniso_U_11
_atom_site_aniso_U_22
_atom_site_aniso_U_33
_atom_site_aniso_U_12
_atom_site_aniso_U_13
_atom_site_aniso_U_23
I1 0.01837(7) 0.02001(7) 0.01690(7) 0.00343(5) 0.00282(5) 0.00347(5)
I2 0.02533(7) 0.02081(7) 0.01639(7) 0.00167(5) 0.00536(5) 0.00265(5)
N11 0.0206(8) 0.0169(8) 0.0165(8) 0.0000(6) 0.0020(6) 0.0046(6)
C12 0.0171(9) 0.0172(9) 0.0194(9) 0.0004(7) 0.0034(7) 0.0037(7)
N13 0.0180(8) 0.0153(8) 0.0163(8) 0.0022(6) 0.0049(6) 0.0050(6)
C14 0.0200(9) 0.0173(9) 0.0220(10) 0.0034(7) 0.0086(8) 0.0043(8)
C15 0.0225(10) 0.0178(10) 0.0201(10) 0.0014(7) 0.0074(8) 0.0026(8)
C16 0.0225(10) 0.0201(10) 0.0145(9) 0.0021(7) 0.0024(7) 0.0035(7)
C17 0.0215(10) 0.0226(10) 0.0186(9) 0.0046(8) 0.0037(8) 0.0084(8)
C18 0.0231(10) 0.0200(10) 0.0222(10) 0.0018(8) 0.0045(8) 0.0067(8)
C19 0.0320(12) 0.0255(11) 0.0400(13) 0.0025(9) 0.0106(10) 0.0154(10)
N21 0.0243(9) 0.0189(8) 0.0156(8) 0.0010(7) 0.0013(7) 0.0061(6)
C22 0.0179(9) 0.0227(10) 0.0182(9) 0.0035(7) 0.0031(7) 0.0078(8)
N23 0.0202(8) 0.0202(8) 0.0179(8) 0.0038(6) 0.0045(6) 0.0074(6)
C24 0.0275(11) 0.0273(11) 0.0192(10) 0.0073(8) 0.0082(8) 0.0080(8)
C25 0.0306(11) 0.0232(11) 0.0173(9) 0.0064(8) 0.0049(8) 0.0057(8)
C26 0.0218(10) 0.0181(10) 0.0280(11) 0.0011(8) 0.0073(8) 0.0064(8)
C27 0.0215(10) 0.0231(10) 0.0218(10) 0.0029(8) 0.0039(8) 0.0067(8)
C28 0.0253(11) 0.0234(11) 0.0383(13) 0.0037(8) 0.0071(9) 0.0055(9)
C29 0.0397(14) 0.0299(13) 0.0573(17) 0.0101(11) 0.0118(13) -0.0013(12)
C31 0.0239(10) 0.0225(11) 0.0220(10) -0.0025(8) -0.0032(8) 0.0087(8)
N41 0.0377(12) 0.0404(12) 0.0370(12) 0.0106(9) 0.0096(10) 0.0059(10)
C42 0.0304(12) 0.0210(11) 0.0337(12) 0.0023(9) 0.0019(10) 0.0059(9)
C43 0.0442(15) 0.0279(13) 0.0510(16) 0.0065(11) 0.0214(13) 0.0016(11)

loop_
_atom_type_symbol
_atom_type_description
_atom_type_scat_dispersion_real
_atom_type_scat_dispersion_imag
_atom_type_scat_source
C C 0.0033 0.0016 'International Tables Vol C Tables 4.2.6.8 and 6.1.1.4'
H H 0.0000 0.0000 'International Tables Vol C Tables 4.2.6.8 and 6.1.1.4'
N N 0.0061 0.0033 'International Tables Vol C Tables 4.2.6.8 and 6.1.1.4'
I I -0.4742 1.8119 'International Tables Vol C Tables 4.2.6.8 and 6.1.1.4'

loop_
_geom_angle_atom_site_label_1
_geom_angle_atom_site_label_2
_geom_angle_atom_site_label_3
_geom_angle
_geom_angle_publ_flag
C12 N11 C15 108.78(16) y
N13 C12 N11 108.64(17) y
N13 C12 H12 125.7 ?
N11 C12 H12 125.7 ?
C12 N13 C14 108.63(16) y
C15 C14 N13 107.39(18) y
C15 C14 H14 126.3 ?
N13 C14 H14 126.3 ?
C14 C15 N11 106.54(17) y
C12 N11 C31 124.01(18) y
C15 N11 C31 127.10(17) y
C12 N13 C16 124.92(16) y
C14 N13 C16 126.33(17) y
C14 C15 H15 126.7 ?
N11 C15 H15 126.7 ?
N13 C16 C17 112.29(16) y
N13 C16 H161 109.1 ?
C17 C16 H161 109.1 ?
N13 C16 H162 109.1 ?
C17 C16 H162 109.1 ?
H161 C16 H162 107.9 ?
C16 C17 C18 113.26(17) y
C16 C17 H171 108.9 ?
C18 C17 H171 108.9 ?
C16 C17 H172 108.9 ?
C18 C17 H172 108.9 ?
H171 C17 H172 107.7 ?
C19 C18 C17 112.06(18) y
N11 C31 N21 110.80(16) y
C19 C18 H181 109.2 ?
C17 C18 H181 109.2 ?
C19 C18 H182 109.2 ?
C17 C18 H182 109.2 ?
H181 C18 H182 107.9 ?
C18 C19 H191 109.5 ?
C18 C19 H192 109.5 ?
H191 C19 H192 109.5 ?
C18 C19 H193 109.5 ?
H191 C19 H193 109.5 ?
H192 C19 H193 109.5 ?
C22 N21 C25 109.01(17) y
C22 N21 C31 124.65(18) ?
N23 C22 N21 108.14(18) y
N23 C22 H22 125.9 ?
N21 C22 H22 125.9 ?
C22 N23 C24 108.93(17) y
C25 C24 N23 107.27(18) y
C25 C24 H24 126.4 ?
N23 C24 H24 126.4 ?
C24 C25 N21 106.63(19) y
C25 N21 C31 126.08(18) y
C22 N23 C26 126.91(17) y
C24 N23 C26 123.88(17) y
C24 C25 H25 126.7 ?
N21 C25 H25 126.7 ?
N23 C26 C27 113.44(16) y
N23 C26 H261 108.9 ?
C27 C26 H261 108.9 ?
N23 C26 H262 108.9 ?
C27 C26 H262 108.9 ?
H261 C26 H262 107.7 ?
C26 C27 C28 110.24(17) y
C26 C27 H271 109.6 ?
C28 C27 H271 109.6 ?
C26 C27 H272 109.6 ?
C28 C27 H272 109.6 ?
H271 C27 H272 108.1 ?
C27 C28 C29 112.85(19) y
C27 C28 H281 109.0 ?
C29 C28 H281 109.0 ?
C27 C28 H282 109.0 ?
C29 C28 H282 109.0 ?
H281 C28 H282 107.8 ?
C28 C29 H291 109.5 ?
C28 C29 H292 109.5 ?
H291 C29 H292 109.5 ?
C28 C29 H293 109.5 ?
H291 C29 H293 109.5 ?
H292 C29 H293 109.5 ?
N11 C31 H311 109.5 ?
N21 C31 H311 109.5 ?
N11 C31 H312 109.5 ?
N21 C31 H312 109.5 ?
H311 C31 H312 108.1 ?
N41 C42 C43 179.2(3) ?
C42 C43 H431 109.5 ?
C42 C43 H432 109.5 ?
H431 C43 H432 109.5 ?
C42 C43 H433 109.5 ?
H431 C43 H433 109.5 ?
H432 C43 H433 109.5 ?

loop_
_geom_bond_atom_site_label_1
_geom_bond_atom_site_label_2
_geom_bond_distance
_geom_bond_publ_flag
N11 C12 1.330(3) y
N11 C15 1.389(3) y
N11 C31 1.457(3) y
C12 N13 1.324(3) y
C12 H12 0.9500 ?
N13 C14 1.385(2) y
N13 C16 1.473(2) y
C14 C15 1.347(3) y
C14 H14 0.9500 ?
C15 H15 0.9500 ?
C16 C17 1.513(3) y
C16 H161 0.9900 ?
C16 H162 0.9900 ?
C17 C18 1.523(3) y
C17 H171 0.9900 ?
C17 H172 0.9900 ?
C18 C19 1.522(3) y
C18 H181 0.9900 ?
C18 H182 0.9900 ?
C19 H191 0.9800 ?
C19 H192 0.9800 ?
C19 H193 0.9800 ?
N21 C22 1.337(3) y
N21 C25 1.384(3) y
N21 C31 1.461(2) y
C22 N23 1.327(3) y
C22 H22 0.9500 ?
N23 C24 1.384(3) y
N23 C26 1.475(3) y
C24 C25 1.350(3) y
C24 H24 0.9500 ?
C25 H25 0.9500 ?
C26 C27 1.507(3) y
C26 H261 0.9900 ?
C26 H262 0.9900 ?
C27 C28 1.517(3) y
C27 H271 0.9900 ?
C27 H272 0.9900 ?
C28 C29 1.523(3) y
C28 H281 0.9900 ?
C28 H282 0.9900 ?
C29 H291 0.9800 ?
C29 H292 0.9800 ?
C29 H293 0.9800 ?
C31 H311 0.9900 ?
C31 H312 0.9900 ?
N41 C42 1.134(3) ?
C42 C43 1.456(3) ?
C43 H431 0.9800 ?
C43 H432 0.9800 ?
C43 H433 0.9800 ?

loop_
_geom_torsion_atom_site_label_1
_geom_torsion_atom_site_label_2
_geom_torsion_atom_site_label_3
_geom_torsion_atom_site_label_4
_geom_torsion
C15 N11 C12 N13 -1.5(2)
C31 N11 C12 N13 -177.84(16)
N11 C12 N13 C14 1.5(2)
N11 C12 N13 C16 177.62(17)
C12 N13 C14 C15 -0.9(2)
C16 N13 C14 C15 -176.96(17)
N13 C14 C15 N11 0.0(2)
C12 N11 C15 C14 0.9(2)
C31 N11 C15 C14 177.14(18)
C12 N13 C16 C17 119.9(2)
C14 N13 C16 C17 -64.6(2)
N13 C16 C17 C18 -58.1(2)
C16 C17 C18 C19 -168.04(18)
C25 N21 C22 N23 1.7(2)
C31 N21 C22 N23 176.07(17)
N21 C22 N23 C24 -1.6(2)
N21 C22 N23 C26 -175.68(18)
C22 N23 C24 C25 1.0(2)
C26 N23 C24 C25 175.23(18)
N23 C24 C25 N21 0.1(2)
C22 N21 C25 C24 -1.1(2)
C31 N21 C25 C24 -175.36(18)
C22 N23 C26 C27 -18.8(3)
C24 N23 C26 C27 168.00(18)
N23 C26 C27 C28 -174.97(18)
C26 C27 C28 C29 178.7(2)
C12 N11 C31 N21 94.2(2)
C15 N11 C31 N21 -81.5(2)
C22 N21 C31 N11 -90.3(2)
C25 N21 C31 N11 83.1(2)

_cod_database_fobs_code 2020501
